data_1519567
loop_
_publ_author_name
'Matthews, Craig J.'
'Horton, Peter N.'
'Hursthouse, Michael B.'

_publ_section_title
;
 C77H58Cl2Mn4N18O17
;
_journal_name_full 'Crystal Structure Report Archive'
_journal_page_first 975
_journal_year 2003
_chemical_formula_sum 'C77 H58 Cl2 Mn4 N18 O17'
_chemical_formula_weight 1798.07
_space_group_IT_number 14
_symmetry_cell_setting monoclinic
_symmetry_space_group_name_Hall '-P 2ybc'
_symmetry_space_group_name_H-M 'P 1 21/c 1'
_atom_sites_solution_hydrogens geom
_atom_sites_solution_primary direct
_atom_sites_solution_secondary difmap
_cell_angle_alpha 90.00
_cell_angle_beta 101.0100(10)
_cell_angle_gamma 90.00
_cell_formula_units_Z 4
_cell_length_a 26.5518(7)
_cell_length_b 20.3208(3)
_cell_length_c 14.0403(4)
_cell_measurement_reflns_used 16783
_cell_measurement_temperature 120(2)
_cell_measurement_theta_max 27.485
_cell_measurement_theta_min 2.910
_cell_volume 7436.1(3)
_computing_cell_refinement ' DENZO (Otwinowski & Minor, 1997) and COLLECT (Hooft, 1998)'
_computing_data_collection ' DENZO (Otwinowski and Minor, 1997)'
_computing_data_reduction ' DENZO (Otwinowski & Minor, 1997) and COLLECT (Hooft, 1998)'
_computing_molecular_graphics 'PLATON (Spek, 1990)'
_computing_structure_refinement 'SHELXL-97 (Sheldrick, 1997b)'
_computing_structure_solution 'SHELXS-97 (Sheldrick, 1997a)'
_diffrn_ambient_temperature 120(2)
_diffrn_detector_area_resol_mean 9.091
_diffrn_measured_fraction_theta_full 0.992
_diffrn_measured_fraction_theta_max 0.992
_diffrn_measurement_device_type 'Nonius KappaCCD Area Detector'
_diffrn_measurement_method '\f and \w scans to fill Ewald Sphere'
_diffrn_radiation_monochromator graphite
_diffrn_radiation_source 'Nonius FR591 rotating anode'
_diffrn_radiation_type MoK\a
_diffrn_radiation_wavelength 0.71073
_diffrn_reflns_av_R_equivalents 0.1192
_diffrn_reflns_av_sigmaI/netI 0.1270
_diffrn_reflns_limit_h_max 34
_diffrn_reflns_limit_h_min -30
_diffrn_reflns_limit_k_max 26
_diffrn_reflns_limit_k_min -22
_diffrn_reflns_limit_l_max 18
_diffrn_reflns_limit_l_min -18
_diffrn_reflns_number 77828
_diffrn_reflns_theta_full 27.50
_diffrn_reflns_theta_max 27.50
_diffrn_reflns_theta_min 3.07
_exptl_absorpt_coefficient_mu 0.821
_exptl_absorpt_correction_T_max 0.9679
_exptl_absorpt_correction_T_min 0.8149
_exptl_absorpt_correction_type multi-scan
_exptl_absorpt_process_details 'SORTAV Blessing (1997)'
_exptl_crystal_colour 'Dark Red'
_exptl_crystal_density_diffrn 1.606
_exptl_crystal_density_method 'not measured'
_exptl_crystal_description Slab
_exptl_crystal_F_000 3664
_exptl_crystal_size_max 0.26
_exptl_crystal_size_mid 0.16
_exptl_crystal_size_min 0.04
_refine_diff_density_max 0.811
_refine_diff_density_min -0.624
_refine_diff_density_rms 0.094
_refine_ls_extinction_method none
_refine_ls_goodness_of_fit_ref 0.965
_refine_ls_hydrogen_treatment constr
_refine_ls_matrix_type full
_refine_ls_number_parameters 1083
_refine_ls_number_reflns 16946
_refine_ls_number_restraints 33
_refine_ls_restrained_S_all 0.967
_refine_ls_R_factor_all 0.1484
_refine_ls_R_factor_gt 0.0605
_refine_ls_shift/su_max 0.018
_refine_ls_shift/su_mean 0.000
_refine_ls_structure_factor_coef Fsqd
_refine_ls_weighting_details 'calc w=1/[\s^2^(Fo^2^)+(0.0729P)^2^+0.0000P] where P=(Fo^2^+2Fc^2^)/3'
_refine_ls_weighting_scheme calc
_refine_ls_wR_factor_gt 0.1239
_refine_ls_wR_factor_ref 0.1566
_reflns_number_gt 8786
_reflns_number_total 16946
_reflns_threshold_expression >2sigma(I)
_cod_data_source_file eCrystal-975.cif
_cod_data_source_block s93
_cod_depositor_comments
;
Citation :
Matthews, Craig J. and Horton, Peter N. and Hursthouse, Michael B. (2003) 
University of Southampton, Crystal Structure Report Archive. 
(doi:10.5258/ecrystals/975)

More at:
http://ecrystals.chem.soton.ac.uk/975/

The following automatic conversions were performed:

'_symmetry_cell_setting' value 'Monoclinic' changed to 'monoclinic'
according to the built-in table from CIF Core dictionary named
'cif_core.dic' version 2.4.1 from 2010-06-29.

Automatic conversion script
Id: cif_fix_values 3271 2015-04-21 07:52:19Z andrius 
;
_cod_original_sg_symbol_H-M P2(1)/c
_cod_database_code 1519567

loop_
_symmetry_equiv_pos_as_xyz
'x, y, z'
'-x, y+1/2, -z+1/2'
'-x, -y, -z'
'x, -y-1/2, z-1/2'

loop_
_atom_site_label
_atom_site_type_symbol
_atom_site_fract_x
_atom_site_fract_y
_atom_site_fract_z
_atom_site_U_iso_or_equiv
_atom_site_adp_type
_atom_site_occupancy
_atom_site_symmetry_multiplicity
_atom_site_calc_flag
_atom_site_refinement_flags
_atom_site_disorder_assembly
_atom_site_disorder_group
Mn1 Mn 0.82632(2) -0.03282(3) 0.28895(4) 0.02578(15) Uani 1 1 d . . .
Mn2 Mn 0.78653(2) -0.09506(3) 0.01551(4) 0.02875(16) Uani 1 1 d . . .
Mn3 Mn 0.66695(2) 0.01655(3) 0.01515(4) 0.02868(16) Uani 1 1 d . . .
Mn4 Mn 0.71872(2) 0.10270(3) 0.27354(4) 0.02757(16) Uani 1 1 d . . .
C1 C 0.86659(19) -0.0190(2) 0.5204(3) 0.0382(11) Uani 1 1 d . . .
H1 H 0.8400 -0.0499 0.5231 0.046 Uiso 1 1 calc R . .
C2 C 0.8980(2) -0.0006(3) 0.6055(3) 0.0463(13) Uani 1 1 d . . .
H2 H 0.8929 -0.0178 0.6659 0.056 Uiso 1 1 calc R . .
C3 C 0.9368(2) 0.0430(3) 0.6016(3) 0.0478(13) Uani 1 1 d . . .
H3 H 0.9590 0.0564 0.6596 0.057 Uiso 1 1 calc R . .
C4 C 0.94358(19) 0.0675(2) 0.5132(3) 0.0429(12) Uani 1 1 d . . .
H4 H 0.9708 0.0971 0.5093 0.051 Uiso 1 1 calc R . .
C5 C 0.90974(16) 0.0478(2) 0.4299(3) 0.0305(10) Uani 1 1 d . . .
C6 C 0.91313(16) 0.0718(2) 0.3314(3) 0.0304(10) Uani 1 1 d . . .
C7 C 0.94489(17) 0.1207(2) 0.3101(3) 0.0382(11) Uani 1 1 d . . .
H7 H 0.9680 0.1417 0.3610 0.046 Uiso 1 1 calc R . .
C8 C 0.94333(18) 0.1396(2) 0.2150(3) 0.0420(12) Uani 1 1 d . . .
H8 H 0.9651 0.1737 0.2002 0.050 Uiso 1 1 calc R . .
C9 C 0.90967(18) 0.1082(2) 0.1416(3) 0.0369(11) Uani 1 1 d . . .
H9 H 0.9077 0.1201 0.0755 0.044 Uiso 1 1 calc R . .
C10 C 0.87890(16) 0.0588(2) 0.1677(3) 0.0299(10) Uani 1 1 d . . .
C11 C 0.84227(16) 0.01839(19) 0.0970(3) 0.0281(9) Uani 1 1 d . . .
C12 C 0.80404(16) -0.0039(2) -0.1449(3) 0.0308(10) Uani 1 1 d . . .
H12 H 0.8212 0.0337 -0.1632 0.037 Uiso 1 1 calc R . .
C13 C 0.77592(16) -0.0434(2) -0.2208(3) 0.0311(10) Uani 1 1 d . . .
C14 C 0.77402(17) -0.0213(2) -0.3160(3) 0.0358(10) Uani 1 1 d . . .
H14 H 0.7914 0.0180 -0.3269 0.043 Uiso 1 1 calc R . .
C15 C 0.74717(18) -0.0561(2) -0.3947(3) 0.0410(12) Uani 1 1 d . . .
H15 H 0.7453 -0.0403 -0.4590 0.049 Uiso 1 1 calc R . .
C16 C 0.72316(18) -0.1141(2) -0.3777(3) 0.0408(12) Uani 1 1 d . . .
H16 H 0.7052 -0.1384 -0.4313 0.049 Uiso 1 1 calc R . .
C17 C 0.72455(17) -0.1378(2) -0.2845(3) 0.0348(10) Uani 1 1 d . . .
H17 H 0.7075 -0.1777 -0.2751 0.042 Uiso 1 1 calc R . .
C18 C 0.75124(16) -0.1026(2) -0.2034(3) 0.0307(10) Uani 1 1 d . . .
N1 N 0.87159(13) 0.00449(16) 0.4334(2) 0.0292(8) Uani 1 1 d . . .
N2 N 0.87987(13) 0.04156(15) 0.2592(2) 0.0262(7) Uani 1 1 d . . .
N3 N 0.84044(14) 0.03019(16) 0.0059(2) 0.0326(8) Uani 1 1 d . . .
N4 N 0.80819(13) -0.01534(15) -0.0513(2) 0.0284(8) Uani 1 1 d . . .
O1 O 0.81685(11) -0.02749(13) 0.13276(19) 0.0298(6) Uani 1 1 d . . .
O2 O 0.75123(11) -0.12506(13) -0.11595(19) 0.0330(7) Uani 1 1 d . . .
C21 C 0.61627(17) -0.0670(2) -0.1751(3) 0.0385(11) Uani 1 1 d . . .
H21 H 0.6054 -0.0950 -0.1287 0.046 Uiso 1 1 calc R . .
C22 C 0.60291(18) -0.0834(2) -0.2728(3) 0.0427(12) Uani 1 1 d . . .
H22 H 0.5841 -0.1223 -0.2930 0.051 Uiso 1 1 calc R . .
C23 C 0.61761(18) -0.0419(2) -0.3387(3) 0.0437(12) Uani 1 1 d . . .
H23 H 0.6078 -0.0508 -0.4061 0.052 Uiso 1 1 calc R . .
C24 C 0.64680(17) 0.0130(2) -0.3077(3) 0.0375(11) Uani 1 1 d . . .
H24 H 0.6577 0.0416 -0.3533 0.045 Uiso 1 1 calc R . .
C25 C 0.65993(16) 0.0259(2) -0.2088(3) 0.0299(9) Uani 1 1 d . . .
C26 C 0.69479(16) 0.0805(2) -0.1672(3) 0.0303(10) Uani 1 1 d . . .
C27 C 0.71912(17) 0.1231(2) -0.2210(3) 0.0343(10) Uani 1 1 d . . .
H27 H 0.7120 0.1216 -0.2899 0.041 Uiso 1 1 calc R . .
C28 C 0.75401(19) 0.1679(2) -0.1722(3) 0.0412(11) Uani 1 1 d . . .
H28 H 0.7711 0.1973 -0.2079 0.049 Uiso 1 1 calc R . .
C29 C 0.76424(18) 0.1701(2) -0.0718(3) 0.0353(10) Uani 1 1 d . . .
H29 H 0.7887 0.1999 -0.0376 0.042 Uiso 1 1 calc R . .
C30 C 0.73753(16) 0.12729(19) -0.0230(3) 0.0275(9) Uani 1 1 d . . .
C31 C 0.74271(16) 0.12347(19) 0.0842(3) 0.0282(9) Uani 1 1 d . . .
C32 C 0.81625(16) 0.1800(2) 0.2927(3) 0.0297(10) Uani 1 1 d . . .
H32 H 0.8396 0.2036 0.2620 0.036 Uiso 1 1 calc R . .
C33 C 0.82599(16) 0.18032(19) 0.3961(3) 0.0293(10) Uani 1 1 d . . .
C34 C 0.87045(17) 0.2144(2) 0.4430(3) 0.0371(11) Uani 1 1 d . . .
H34 H 0.8917 0.2357 0.4051 0.044 Uiso 1 1 calc R . .
C35 C 0.88328(18) 0.2170(2) 0.5428(3) 0.0428(12) Uani 1 1 d . . .
H35 H 0.9134 0.2394 0.5736 0.051 Uiso 1 1 calc R . .
C36 C 0.85193(19) 0.1866(2) 0.5977(3) 0.0407(12) Uani 1 1 d . . .
H36 H 0.8612 0.1879 0.6664 0.049 Uiso 1 1 calc R . .
C37 C 0.80798(18) 0.1550(2) 0.5552(3) 0.0369(11) Uani 1 1 d . . .
H37 H 0.7871 0.1349 0.5948 0.044 Uiso 1 1 calc R . .
C38 C 0.79306(17) 0.15158(19) 0.4528(3) 0.0302(10) Uani 1 1 d . . .
N21 N 0.64376(13) -0.01343(17) -0.1437(2) 0.0329(8) Uani 1 1 d . . .
N22 N 0.70355(13) 0.08394(16) -0.0699(2) 0.0261(8) Uani 1 1 d . . .
N23 N 0.77807(13) 0.15950(16) 0.1364(2) 0.0291(8) Uani 1 1 d . . .
N24 N 0.77843(13) 0.15051(16) 0.2363(2) 0.0281(8) Uani 1 1 d . . .
O21 O 0.71207(10) 0.08340(13) 0.11873(18) 0.0291(6) Uani 1 1 d . . .
O22 O 0.74996(12) 0.12190(14) 0.4148(2) 0.0359(7) Uani 1 1 d . . .
C41 C 0.92184(17) -0.1298(2) 0.2864(3) 0.0358(10) Uani 1 1 d . . .
H41 H 0.9376 -0.0908 0.2689 0.043 Uiso 1 1 calc R . .
C42 C 0.94997(17) -0.1878(2) 0.2941(3) 0.0377(11) Uani 1 1 d . . .
H42 H 0.9844 -0.1884 0.2842 0.045 Uiso 1 1 calc R . .
C43 C 0.92632(18) -0.2439(2) 0.3167(3) 0.0374(11) Uani 1 1 d . . .
H43 H 0.9443 -0.2846 0.3223 0.045 Uiso 1 1 calc R . .
C44 C 0.87629(17) -0.2417(2) 0.3314(3) 0.0325(10) Uani 1 1 d . . .
H44 H 0.8594 -0.2807 0.3458 0.039 Uiso 1 1 calc R . .
C45 C 0.85130(16) -0.18156(19) 0.3248(3) 0.0271(9) Uani 1 1 d . . .
C46 C 0.79766(15) -0.1732(2) 0.3401(3) 0.0266(9) Uani 1 1 d . . .
C47 C 0.76819(17) -0.2244(2) 0.3658(3) 0.0307(10) Uani 1 1 d . . .
H47 H 0.7816 -0.2679 0.3734 0.037 Uiso 1 1 calc R . .
C48 C 0.71945(16) -0.2113(2) 0.3803(3) 0.0298(10) Uani 1 1 d . . .
H48 H 0.6991 -0.2456 0.3991 0.036 Uiso 1 1 calc R . .
C49 C 0.69994(17) -0.1475(2) 0.3671(3) 0.0303(10) Uani 1 1 d . . .
H49 H 0.6663 -0.1373 0.3766 0.036 Uiso 1 1 calc R . .
C50 C 0.73142(15) -0.09952(19) 0.3396(3) 0.0245(9) Uani 1 1 d . . .
C51 C 0.71498(16) -0.03039(19) 0.3193(3) 0.0252(9) Uani 1 1 d . . .
C52 C 0.61606(17) 0.0749(2) 0.3147(3) 0.0335(10) Uani 1 1 d . . .
H52 H 0.5927 0.0445 0.3339 0.040 Uiso 1 1 calc R . .
C53 C 0.59941(16) 0.1413(2) 0.2984(3) 0.0326(10) Uani 1 1 d . . .
C54 C 0.55038(18) 0.1581(3) 0.3157(3) 0.0457(12) Uani 1 1 d . . .
H54 H 0.5297 0.1249 0.3364 0.055 Uiso 1 1 calc R . .
C55 C 0.5319(2) 0.2207(3) 0.3034(4) 0.0547(14) Uani 1 1 d . . .
H55 H 0.4989 0.2313 0.3162 0.066 Uiso 1 1 calc R . .
C56 C 0.5621(2) 0.2691(3) 0.2719(4) 0.0516(13) Uani 1 1 d . . .
H56 H 0.5495 0.3128 0.2630 0.062 Uiso 1 1 calc R . .
C57 C 0.61000(18) 0.2545(2) 0.2535(3) 0.0429(12) Uani 1 1 d . . .
H57 H 0.6300 0.2883 0.2322 0.051 Uiso 1 1 calc R . .
C58 C 0.62986(17) 0.1897(2) 0.2658(3) 0.0347(10) Uani 1 1 d . . .
N41 N 0.87377(13) -0.12558(17) 0.3020(2) 0.0299(8) Uani 1 1 d . . .
N42 N 0.77916(13) -0.11238(15) 0.3277(2) 0.0249(7) Uani 1 1 d . . .
N43 N 0.66913(13) -0.01408(16) 0.3271(2) 0.0292(8) Uani 1 1 d . . .
N44 N 0.66071(13) 0.05266(16) 0.3053(2) 0.0287(8) Uani 1 1 d . . .
O41 O 0.74909(10) 0.01020(13) 0.29346(18) 0.0270(6) Uani 1 1 d . . .
O42 O 0.67623(11) 0.17837(14) 0.2479(2) 0.0380(7) Uani 1 1 d . . .
C61 C 0.58102(18) 0.1288(2) 0.0105(3) 0.0430(12) Uani 1 1 d . . .
H61 H 0.6033 0.1528 -0.0223 0.052 Uiso 1 1 calc R . .
C62 C 0.53795(19) 0.1602(2) 0.0290(3) 0.0447(12) Uani 1 1 d . . .
H62 H 0.5305 0.2044 0.0088 0.054 Uiso 1 1 calc R . .
C63 C 0.50589(18) 0.1256(2) 0.0776(3) 0.0438(12) Uani 1 1 d . . .
H63 H 0.4759 0.1456 0.0920 0.053 Uiso 1 1 calc R . .
C64 C 0.51839(17) 0.0609(2) 0.1053(3) 0.0395(11) Uani 1 1 d . . .
H64 H 0.4967 0.0362 0.1384 0.047 Uiso 1 1 calc R . .
C65 C 0.56261(16) 0.0329(2) 0.0842(3) 0.0313(10) Uani 1 1 d . . .
C66 C 0.58015(16) -0.0350(2) 0.1129(3) 0.0306(10) Uani 1 1 d . . .
C67 C 0.55393(17) -0.0791(2) 0.1618(3) 0.0376(11) Uani 1 1 d . . .
H67 H 0.5223 -0.0668 0.1792 0.045 Uiso 1 1 calc R . .
C68 C 0.57451(18) -0.1406(2) 0.1845(3) 0.0389(11) Uani 1 1 d . . .
H68 H 0.5570 -0.1710 0.2180 0.047 Uiso 1 1 calc R . .
C69 C 0.62036(17) -0.1583(2) 0.1591(3) 0.0357(11) Uani 1 1 d . . .
H69 H 0.6344 -0.2011 0.1724 0.043 Uiso 1 1 calc R . .
C70 C 0.64516(16) -0.1112(2) 0.1132(3) 0.0296(10) Uani 1 1 d . . .
C71 C 0.69648(16) -0.1206(2) 0.0877(3) 0.0282(9) Uani 1 1 d . . .
C72 C 0.79386(17) -0.2297(2) 0.0995(3) 0.0326(10) Uani 1 1 d . . .
H72 H 0.7776 -0.2656 0.1248 0.039 Uiso 1 1 calc R . .
C73 C 0.84423(17) -0.2399(2) 0.0823(3) 0.0315(10) Uani 1 1 d . . .
C74 C 0.86704(18) -0.3029(2) 0.1030(3) 0.0372(11) Uani 1 1 d . . .
H74 H 0.8473 -0.3374 0.1231 0.045 Uiso 1 1 calc R . .
C75 C 0.91655(19) -0.3150(2) 0.0947(3) 0.0430(12) Uani 1 1 d . . .
H75 H 0.9310 -0.3576 0.1077 0.052 Uiso 1 1 calc R . .
C76 C 0.94565(18) -0.2638(2) 0.0668(3) 0.0359(11) Uani 1 1 d . . .
H76 H 0.9805 -0.2716 0.0628 0.043 Uiso 1 1 calc R . .
C77 C 0.92507(18) -0.2026(2) 0.0452(3) 0.0352(10) Uani 1 1 d . . .
H77 H 0.9458 -0.1687 0.0263 0.042 Uiso 1 1 calc R . .
C78 C 0.87380(16) -0.1894(2) 0.0506(3) 0.0291(10) Uani 1 1 d . . .
N61 N 0.59352(14) 0.06659(17) 0.0360(2) 0.0345(8) Uani 1 1 d . . .
N62 N 0.62512(13) -0.05174(17) 0.0901(2) 0.0290(8) Uani 1 1 d . . .
N63 N 0.71988(14) -0.17603(17) 0.1105(2) 0.0325(8) Uani 1 1 d . . .
N64 N 0.76806(13) -0.17477(16) 0.0834(2) 0.0297(8) Uani 1 1 d . . .
O61 O 0.71574(10) -0.07074(13) 0.04726(18) 0.0282(6) Uani 1 1 d . . .
O62 O 0.85437(11) -0.13060(14) 0.0244(2) 0.0383(7) Uani 1 1 d . . .
O81 O 0.89155(14) 0.1143(2) -0.1772(3) 0.0785(13) Uani 1 1 d D . .
O82 O 0.97928(14) 0.09831(16) -0.1763(2) 0.0516(9) Uani 1 1 d D . .
O83 O 0.94280(12) 0.20394(15) -0.2020(2) 0.0400(7) Uani 1 1 d D . .
O84 O 0.95320(13) 0.15447(17) -0.0477(2) 0.0496(9) Uani 1 1 d D . .
Cl1 Cl 0.94126(4) 0.14242(6) -0.15095(8) 0.0399(3) Uani 1 1 d D . .
O85A O 0.5551(6) -0.2852(10) 0.0534(8) 0.068(4) Uani 0.564(4) 1 d PD A 1
O86A O 0.5386(3) -0.2817(5) -0.1135(5) 0.091(2) Uani 0.564(4) 1 d PD A 1
O87A O 0.6152(7) -0.2407(9) -0.0362(13) 0.139(8) Uani 0.564(4) 1 d PD A 1
O88A O 0.5930(3) -0.3590(3) -0.0442(5) 0.0629(15) Uani 0.564(4) 1 d PD A 1
Cl2A Cl 0.5786(5) -0.2922(6) -0.0300(8) 0.0460(13) Uani 0.564(4) 1 d PD A 1
O85B O 0.5437(9) -0.2708(13) 0.0208(12) 0.068(4) Uani 0.436(4) 1 d PD A 2
O86B O 0.5682(4) -0.3319(6) -0.1059(7) 0.091(2) Uani 0.436(4) 1 d PD A 2
O87B O 0.5933(10) -0.2236(11) -0.0818(18) 0.139(8) Uani 0.436(4) 1 d PD A 2
O88B O 0.6279(3) -0.3013(5) 0.0303(6) 0.0629(15) Uani 0.436(4) 1 d PD A 2
Cl2B Cl 0.5822(6) -0.2827(8) -0.0343(11) 0.0460(13) Uani 0.436(4) 1 d PD A 2
C91 C 0.4872(3) -0.4472(4) -0.1092(5) 0.083(2) Uani 1 1 d D . .
C92 C 0.4632(3) -0.3999(3) -0.0545(5) 0.081(2) Uani 1 1 d D . .
H92A H 0.4346 -0.4210 -0.0312 0.122 Uiso 1 1 calc R . .
H92B H 0.4503 -0.3626 -0.0963 0.122 Uiso 1 1 calc R . .
H92C H 0.4885 -0.3842 0.0010 0.122 Uiso 1 1 calc R . .
N91 N 0.5050(3) -0.4850(3) -0.1528(5) 0.101(2) Uani 1 1 d D . .
C93 C 0.9270(4) -0.0678(4) -0.1299(5) 0.102(3) Uani 1 1 d D . .
C94 C 0.9468(3) -0.0345(4) -0.0458(7) 0.112(3) Uani 1 1 d D . .
H94A H 0.9203 -0.0300 -0.0063 0.168 Uiso 1 1 calc R . .
H94B H 0.9582 0.0093 -0.0619 0.168 Uiso 1 1 calc R . .
H94C H 0.9760 -0.0590 -0.0092 0.168 Uiso 1 1 calc R . .
N93 N 0.9045(4) -0.0972(3) -0.1885(6) 0.130(3) Uani 1 1 d D . .
C95 C 0.6705(2) 0.2047(3) 0.5292(4) 0.0640(16) Uani 1 1 d . . .
H95A H 0.6906 0.2245 0.5881 0.096 Uiso 1 1 calc R . .
H95B H 0.6342 0.2162 0.5241 0.096 Uiso 1 1 calc R . .
H95C H 0.6828 0.2214 0.4723 0.096 Uiso 1 1 calc R . .
O95 O 0.67609(15) 0.13505(18) 0.5339(2) 0.0535(9) Uani 1 1 d . . .
H95 H 0.6983 0.1234 0.5020 0.080 Uiso 1 1 calc R . .

loop_
_atom_site_aniso_label
_atom_site_aniso_U_11
_atom_site_aniso_U_22
_atom_site_aniso_U_33
_atom_site_aniso_U_23
_atom_site_aniso_U_13
_atom_site_aniso_U_12
Mn1 0.0283(4) 0.0241(3) 0.0253(3) 0.0001(2) 0.0058(3) -0.0037(3)
Mn2 0.0340(4) 0.0271(3) 0.0235(3) -0.0035(3) 0.0015(3) 0.0027(3)
Mn3 0.0308(4) 0.0289(3) 0.0273(3) 0.0012(3) 0.0079(3) -0.0031(3)
Mn4 0.0296(4) 0.0270(3) 0.0261(3) -0.0022(3) 0.0054(3) 0.0014(3)
C1 0.046(3) 0.041(3) 0.027(2) 0.002(2) 0.007(2) 0.006(2)
C2 0.063(3) 0.049(3) 0.026(2) 0.005(2) 0.008(2) 0.007(3)
C3 0.056(3) 0.053(3) 0.027(3) -0.010(2) -0.007(2) 0.007(3)
C4 0.046(3) 0.049(3) 0.031(3) -0.008(2) -0.001(2) -0.003(2)
C5 0.032(2) 0.030(2) 0.030(2) -0.0041(18) 0.0059(19) 0.0035(19)
C6 0.030(2) 0.027(2) 0.035(2) -0.0031(18) 0.0074(19) -0.0045(19)
C7 0.035(3) 0.038(3) 0.041(3) -0.009(2) 0.006(2) -0.011(2)
C8 0.049(3) 0.034(3) 0.048(3) -0.006(2) 0.019(2) -0.020(2)
C9 0.054(3) 0.028(2) 0.032(2) -0.0017(19) 0.016(2) -0.010(2)
C10 0.038(3) 0.026(2) 0.026(2) -0.0006(17) 0.0071(19) -0.0012(19)
C11 0.032(2) 0.026(2) 0.027(2) -0.0007(17) 0.0061(19) 0.0021(19)
C12 0.034(3) 0.031(2) 0.028(2) 0.0016(18) 0.0060(19) 0.0066(19)
C13 0.037(3) 0.031(2) 0.025(2) -0.0009(18) 0.0059(19) 0.006(2)
C14 0.040(3) 0.041(3) 0.028(2) 0.003(2) 0.011(2) 0.003(2)
C15 0.049(3) 0.052(3) 0.022(2) 0.003(2) 0.006(2) 0.005(2)
C16 0.040(3) 0.050(3) 0.028(2) -0.011(2) -0.002(2) 0.011(2)
C17 0.041(3) 0.032(2) 0.030(2) -0.0037(19) 0.003(2) 0.003(2)
C18 0.035(3) 0.032(2) 0.024(2) -0.0016(18) 0.0046(19) 0.010(2)
N1 0.031(2) 0.0305(19) 0.0259(19) -0.0001(15) 0.0050(15) 0.0009(16)
N2 0.0291(19) 0.0222(17) 0.0267(18) -0.0047(14) 0.0040(15) -0.0045(15)
N3 0.047(2) 0.0249(18) 0.0246(19) -0.0027(15) 0.0030(16) -0.0015(17)
N4 0.038(2) 0.0216(17) 0.0235(18) -0.0049(14) 0.0015(16) 0.0043(16)
O1 0.0338(16) 0.0254(15) 0.0292(15) 0.0020(12) 0.0036(13) -0.0086(13)
O2 0.0477(19) 0.0277(15) 0.0221(15) -0.0003(12) 0.0025(13) 0.0006(14)
C21 0.034(3) 0.040(3) 0.042(3) -0.004(2) 0.007(2) -0.004(2)
C22 0.034(3) 0.041(3) 0.048(3) -0.014(2) -0.004(2) -0.005(2)
C23 0.044(3) 0.052(3) 0.032(3) -0.008(2) -0.003(2) 0.003(2)
C24 0.035(3) 0.045(3) 0.032(2) 0.001(2) 0.005(2) 0.003(2)
C25 0.031(2) 0.033(2) 0.026(2) -0.0007(18) 0.0069(18) 0.0006(19)
C26 0.032(2) 0.033(2) 0.027(2) -0.0004(18) 0.0067(19) 0.0051(19)
C27 0.046(3) 0.032(2) 0.027(2) 0.0037(18) 0.010(2) 0.001(2)
C28 0.057(3) 0.034(2) 0.037(3) 0.003(2) 0.019(2) -0.012(2)
C29 0.046(3) 0.032(2) 0.029(2) 0.0006(19) 0.011(2) -0.010(2)
C30 0.030(2) 0.026(2) 0.028(2) 0.0014(17) 0.0080(18) 0.0032(18)
C31 0.036(3) 0.022(2) 0.028(2) 0.0033(17) 0.0091(19) 0.0033(19)
C32 0.032(2) 0.024(2) 0.034(2) -0.0015(18) 0.008(2) 0.0007(19)
C33 0.034(2) 0.022(2) 0.030(2) -0.0021(17) 0.0018(19) 0.0006(19)
C34 0.034(3) 0.030(2) 0.046(3) -0.007(2) 0.006(2) 0.002(2)
C35 0.038(3) 0.039(3) 0.045(3) -0.012(2) -0.009(2) -0.003(2)
C36 0.044(3) 0.036(3) 0.037(3) -0.004(2) -0.004(2) 0.006(2)
C37 0.049(3) 0.030(2) 0.031(2) -0.0004(19) 0.007(2) 0.004(2)
C38 0.037(3) 0.023(2) 0.030(2) -0.0037(18) 0.005(2) 0.0018(19)
N21 0.030(2) 0.035(2) 0.032(2) -0.0018(16) 0.0031(16) 0.0005(17)
N22 0.0301(19) 0.0276(18) 0.0222(18) 0.0001(14) 0.0087(15) 0.0004(15)
N23 0.032(2) 0.0292(19) 0.0275(19) 0.0008(15) 0.0083(16) -0.0023(16)
N24 0.037(2) 0.0234(17) 0.0245(18) -0.0025(14) 0.0076(16) -0.0020(16)
O21 0.0307(16) 0.0319(16) 0.0251(15) -0.0007(12) 0.0063(12) -0.0036(13)
O22 0.0430(19) 0.0339(17) 0.0312(16) -0.0053(13) 0.0077(14) -0.0097(14)
C41 0.034(3) 0.037(3) 0.038(3) 0.004(2) 0.011(2) -0.001(2)
C42 0.031(3) 0.054(3) 0.030(2) 0.005(2) 0.008(2) 0.007(2)
C43 0.042(3) 0.040(3) 0.031(2) 0.002(2) 0.006(2) 0.011(2)
C44 0.041(3) 0.030(2) 0.027(2) 0.0032(18) 0.007(2) 0.003(2)
C45 0.036(2) 0.027(2) 0.019(2) -0.0004(16) 0.0058(18) -0.0035(19)
C46 0.031(2) 0.030(2) 0.018(2) -0.0023(16) 0.0011(17) -0.0028(19)
C47 0.040(3) 0.026(2) 0.025(2) -0.0005(17) 0.0025(19) 0.0006(19)
C48 0.037(3) 0.025(2) 0.025(2) -0.0017(17) 0.0024(19) -0.0076(19)
C49 0.034(2) 0.035(2) 0.022(2) -0.0043(18) 0.0044(18) -0.005(2)
C50 0.029(2) 0.028(2) 0.0167(19) -0.0021(16) 0.0048(17) -0.0038(18)
C51 0.029(2) 0.026(2) 0.021(2) -0.0014(16) 0.0091(17) -0.0046(18)
C52 0.033(3) 0.040(3) 0.027(2) 0.0019(19) 0.0038(19) 0.002(2)
C53 0.030(2) 0.040(3) 0.028(2) 0.0002(19) 0.0054(19) 0.008(2)
C54 0.040(3) 0.057(3) 0.042(3) 0.005(2) 0.015(2) 0.008(3)
C55 0.043(3) 0.063(4) 0.062(3) 0.015(3) 0.021(3) 0.020(3)
C56 0.053(3) 0.043(3) 0.062(3) 0.008(3) 0.019(3) 0.019(3)
C57 0.039(3) 0.040(3) 0.050(3) 0.005(2) 0.011(2) 0.010(2)
C58 0.033(3) 0.040(3) 0.031(2) 0.0001(19) 0.007(2) 0.003(2)
N41 0.028(2) 0.033(2) 0.0289(19) 0.0034(15) 0.0060(15) 0.0018(16)
N42 0.033(2) 0.0211(17) 0.0201(17) -0.0012(13) 0.0029(15) 0.0000(15)
N43 0.030(2) 0.0289(19) 0.0286(19) 0.0011(15) 0.0066(16) 0.0013(16)
N44 0.028(2) 0.0307(19) 0.0261(18) -0.0020(15) 0.0036(15) -0.0005(16)
O41 0.0307(16) 0.0243(14) 0.0260(15) 0.0014(11) 0.0054(12) -0.0021(13)
O42 0.0349(18) 0.0335(17) 0.0486(19) 0.0009(14) 0.0156(15) 0.0060(14)
C61 0.034(3) 0.043(3) 0.052(3) 0.007(2) 0.008(2) 0.001(2)
C62 0.045(3) 0.043(3) 0.044(3) 0.006(2) 0.003(2) 0.004(2)
C63 0.035(3) 0.050(3) 0.045(3) -0.003(2) 0.003(2) 0.011(2)
C64 0.033(3) 0.051(3) 0.034(2) -0.002(2) 0.006(2) -0.001(2)
C65 0.024(2) 0.045(3) 0.024(2) -0.0031(19) 0.0035(18) -0.004(2)
C66 0.032(2) 0.038(2) 0.021(2) -0.0047(18) 0.0021(18) -0.008(2)
C67 0.032(3) 0.044(3) 0.039(3) -0.003(2) 0.010(2) -0.006(2)
C68 0.041(3) 0.039(3) 0.039(3) 0.000(2) 0.013(2) -0.011(2)
C69 0.043(3) 0.032(2) 0.031(2) -0.0015(19) 0.003(2) -0.010(2)
C70 0.033(2) 0.033(2) 0.023(2) -0.0051(18) 0.0027(18) -0.006(2)
C71 0.035(2) 0.028(2) 0.020(2) -0.0058(17) 0.0021(18) -0.008(2)
C72 0.042(3) 0.027(2) 0.027(2) -0.0027(18) 0.003(2) -0.005(2)
C73 0.036(3) 0.032(2) 0.023(2) -0.0017(18) -0.0013(19) -0.001(2)
C74 0.042(3) 0.027(2) 0.038(3) 0.0016(19) -0.003(2) 0.001(2)
C75 0.048(3) 0.029(2) 0.047(3) 0.004(2) -0.003(2) 0.006(2)
C76 0.042(3) 0.033(2) 0.028(2) -0.0026(19) -0.003(2) 0.009(2)
C77 0.043(3) 0.031(2) 0.029(2) -0.0019(18) 0.000(2) 0.002(2)
C78 0.034(2) 0.029(2) 0.021(2) 0.0017(17) -0.0043(18) 0.005(2)
N61 0.034(2) 0.036(2) 0.033(2) 0.0005(16) 0.0035(17) 0.0007(17)
N62 0.031(2) 0.032(2) 0.0231(18) -0.0011(15) 0.0038(15) -0.0054(16)
N63 0.035(2) 0.031(2) 0.031(2) -0.0025(16) 0.0052(16) -0.0023(17)
N64 0.035(2) 0.0270(19) 0.0262(18) -0.0018(15) 0.0026(16) -0.0014(16)
O61 0.0308(16) 0.0263(15) 0.0283(15) 0.0011(12) 0.0074(12) -0.0031(12)
O62 0.0370(18) 0.0313(17) 0.0452(18) 0.0068(14) 0.0045(15) 0.0063(14)
O81 0.054(2) 0.101(3) 0.074(3) 0.029(2) -0.005(2) -0.041(2)
O82 0.074(3) 0.0422(19) 0.0414(19) -0.0028(15) 0.0177(18) 0.0092(18)
O83 0.0420(19) 0.0428(18) 0.0361(17) 0.0107(14) 0.0100(14) -0.0019(15)
O84 0.058(2) 0.067(2) 0.0276(17) 0.0059(15) 0.0173(15) 0.0102(18)
Cl1 0.0431(7) 0.0466(7) 0.0305(6) 0.0072(5) 0.0080(5) -0.0064(6)
O85A 0.068(7) 0.087(9) 0.060(9) -0.017(7) 0.041(7) -0.009(5)
O86A 0.082(5) 0.130(7) 0.056(4) -0.016(4) 0.001(4) 0.017(4)
O87A 0.142(17) 0.155(11) 0.151(18) -0.076(10) 0.105(13) -0.089(11)
O88A 0.055(3) 0.072(4) 0.066(4) 0.012(3) 0.024(3) 0.037(3)
Cl2A 0.0422(15) 0.058(3) 0.0386(10) -0.0077(15) 0.0103(10) 0.0083(18)
O85B 0.068(7) 0.087(9) 0.060(9) -0.017(7) 0.041(7) -0.009(5)
O86B 0.082(5) 0.130(7) 0.056(4) -0.016(4) 0.001(4) 0.017(4)
O87B 0.142(17) 0.155(11) 0.151(18) -0.076(10) 0.105(13) -0.089(11)
O88B 0.055(3) 0.072(4) 0.066(4) 0.012(3) 0.024(3) 0.037(3)
Cl2B 0.0422(15) 0.058(3) 0.0386(10) -0.0077(15) 0.0103(10) 0.0083(18)
C91 0.099(5) 0.078(5) 0.084(5) -0.026(4) 0.049(4) -0.033(4)
C92 0.095(5) 0.084(5) 0.072(4) -0.023(4) 0.033(4) -0.026(4)
N91 0.104(5) 0.094(5) 0.125(5) -0.030(4) 0.070(4) -0.020(4)
C93 0.202(10) 0.070(5) 0.042(4) 0.020(3) 0.045(5) 0.080(6)
C94 0.104(6) 0.076(5) 0.154(9) 0.036(6) 0.017(6) 0.016(5)
N93 0.210(9) 0.068(5) 0.107(6) 0.010(4) 0.018(6) 0.046(5)
C95 0.076(4) 0.076(4) 0.043(3) -0.005(3) 0.017(3) 0.015(3)
O95 0.065(3) 0.061(2) 0.037(2) -0.0006(16) 0.0165(17) -0.0042(19)

loop_
_atom_type_symbol
_atom_type_description
_atom_type_scat_dispersion_real
_atom_type_scat_dispersion_imag
_atom_type_scat_source
C C 0.0033 0.0016 'International Tables Vol C Tables 4.2.6.8 and 6.1.1.4'
H H 0.0000 0.0000 'International Tables Vol C Tables 4.2.6.8 and 6.1.1.4'
N N 0.0061 0.0033 'International Tables Vol C Tables 4.2.6.8 and 6.1.1.4'
O O 0.0106 0.0060 'International Tables Vol C Tables 4.2.6.8 and 6.1.1.4'
Cl Cl 0.1484 0.1585 'International Tables Vol C Tables 4.2.6.8 and 6.1.1.4'
Mn Mn 0.3368 0.7283 'International Tables Vol C Tables 4.2.6.8 and 6.1.1.4'

loop_
_geom_angle_atom_site_label_1
_geom_angle_atom_site_label_2
_geom_angle_atom_site_label_3
_geom_angle
_geom_angle_site_symmetry_1
_geom_angle_site_symmetry_3
O1 Mn1 N2 73.95(11) . .
O1 Mn1 N42 109.26(11) . .
N2 Mn1 N42 174.24(12) . .
O1 Mn1 O41 94.55(10) . .
N2 Mn1 O41 111.75(11) . .
N42 Mn1 O41 73.11(11) . .
O1 Mn1 N41 94.56(11) . .
N2 Mn1 N41 102.80(12) . .
N42 Mn1 N41 72.42(12) . .
O41 Mn1 N41 145.45(11) . .
O1 Mn1 N1 145.58(11) . .
N2 Mn1 N1 71.70(12) . .
N42 Mn1 N1 104.78(12) . .
O41 Mn1 N1 100.07(11) . .
N41 Mn1 N1 90.81(12) . .
O62 Mn2 N64 88.67(13) . .
O62 Mn2 O2 102.32(13) . .
N64 Mn2 O2 94.53(12) . .
O62 Mn2 N4 89.14(13) . .
N64 Mn2 N4 177.71(14) . .
O2 Mn2 N4 86.58(12) . .
O62 Mn2 O61 162.29(12) . .
N64 Mn2 O61 76.95(13) . .
O2 Mn2 O61 89.24(11) . .
N4 Mn2 O61 105.09(12) . .
O62 Mn2 O1 88.94(12) . .
N64 Mn2 O1 103.95(12) . .
O2 Mn2 O1 158.63(11) . .
N4 Mn2 O1 75.35(11) . .
O61 Mn2 O1 84.64(11) . .
N22 Mn3 N62 175.25(12) . .
N22 Mn3 O21 74.09(11) . .
N62 Mn3 O21 110.04(11) . .
N22 Mn3 O61 108.38(11) . .
N62 Mn3 O61 73.75(12) . .
O21 Mn3 O61 98.02(10) . .
N22 Mn3 N61 105.97(13) . .
N62 Mn3 N61 72.05(13) . .
O21 Mn3 N61 90.63(12) . .
O61 Mn3 N61 145.64(12) . .
N22 Mn3 N21 72.26(12) . .
N62 Mn3 N21 103.64(12) . .
O21 Mn3 N21 146.33(12) . .
O61 Mn3 N21 91.35(11) . .
N61 Mn3 N21 99.66(12) . .
O42 Mn4 N44 89.94(14) . .
O42 Mn4 N24 91.65(13) . .
N44 Mn4 N24 177.23(14) . .
O42 Mn4 O22 98.41(13) . .
N44 Mn4 O22 93.97(13) . .
N24 Mn4 O22 88.04(12) . .
O42 Mn4 O41 167.07(12) . .
N44 Mn4 O41 78.40(13) . .
N24 Mn4 O41 99.78(12) . .
O22 Mn4 O41 88.06(11) . .
O42 Mn4 O21 91.41(12) . .
N44 Mn4 O21 102.41(12) . .
N24 Mn4 O21 75.28(12) . .
O22 Mn4 O21 160.91(12) . .
O41 Mn4 O21 85.74(10) . .
N1 C1 C2 123.2(5) . .
N1 C1 H1 118.4 . .
C2 C1 H1 118.4 . .
C3 C2 C1 118.5(4) . .
C3 C2 H2 120.7 . .
C1 C2 H2 120.7 . .
C2 C3 C4 119.9(4) . .
C2 C3 H3 120.1 . .
C4 C3 H3 120.1 . .
C3 C4 C5 118.5(5) . .
C3 C4 H4 120.7 . .
C5 C4 H4 120.7 . .
N1 C5 C4 121.7(4) . .
N1 C5 C6 115.3(3) . .
C4 C5 C6 122.9(4) . .
N2 C6 C7 120.2(4) . .
N2 C6 C5 113.6(4) . .
C7 C6 C5 126.1(4) . .
C6 C7 C8 120.3(4) . .
C6 C7 H7 119.8 . .
C8 C7 H7 119.8 . .
C7 C8 C9 119.2(4) . .
C7 C8 H8 120.4 . .
C9 C8 H8 120.4 . .
C8 C9 C10 117.8(4) . .
C8 C9 H9 121.1 . .
C10 C9 H9 121.1 . .
N2 C10 C9 122.9(4) . .
N2 C10 C11 112.8(4) . .
C9 C10 C11 124.3(4) . .
N3 C11 O1 126.0(4) . .
N3 C11 C10 116.8(4) . .
O1 C11 C10 117.1(3) . .
N4 C12 C13 125.3(4) . .
N4 C12 H12 117.3 . .
C13 C12 H12 117.3 . .
C14 C13 C18 120.2(4) . .
C14 C13 C12 116.8(4) . .
C18 C13 C12 122.9(4) . .
C15 C14 C13 121.1(4) . .
C15 C14 H14 119.5 . .
C13 C14 H14 119.5 . .
C16 C15 C14 118.7(4) . .
C16 C15 H15 120.6 . .
C14 C15 H15 120.6 . .
C15 C16 C17 121.9(4) . .
C15 C16 H16 119.1 . .
C17 C16 H16 119.1 . .
C16 C17 C18 120.2(4) . .
C16 C17 H17 119.9 . .
C18 C17 H17 119.9 . .
O2 C18 C13 122.8(4) . .
O2 C18 C17 119.2(4) . .
C13 C18 C17 118.0(4) . .
C1 N1 C5 118.1(4) . .
C1 N1 Mn1 124.3(3) . .
C5 N1 Mn1 117.1(3) . .
C10 N2 C6 119.5(3) . .
C10 N2 Mn1 118.6(3) . .
C6 N2 Mn1 121.9(3) . .
C11 N3 N4 110.3(3) . .
C12 N4 N3 112.3(3) . .
C12 N4 Mn2 129.1(3) . .
N3 N4 Mn2 117.5(2) . .
C11 O1 Mn1 117.2(2) . .
C11 O1 Mn2 107.7(2) . .
Mn1 O1 Mn2 133.65(13) . .
C18 O2 Mn2 132.4(3) . .
N21 C21 C22 122.7(4) . .
N21 C21 H21 118.6 . .
C22 C21 H21 118.6 . .
C23 C22 C21 118.0(4) . .
C23 C22 H22 121.0 . .
C21 C22 H22 121.0 . .
C22 C23 C24 120.1(4) . .
C22 C23 H23 119.9 . .
C24 C23 H23 119.9 . .
C23 C24 C25 119.1(4) . .
C23 C24 H24 120.5 . .
C25 C24 H24 120.5 . .
N21 C25 C24 121.0(4) . .
N21 C25 C26 115.5(3) . .
C24 C25 C26 123.4(4) . .
N22 C26 C27 120.9(4) . .
N22 C26 C25 114.3(4) . .
C27 C26 C25 124.8(4) . .
C28 C27 C26 118.6(4) . .
C28 C27 H27 120.7 . .
C26 C27 H27 120.7 . .
C27 C28 C29 120.6(4) . .
C27 C28 H28 119.7 . .
C29 C28 H28 119.7 . .
C30 C29 C28 117.7(4) . .
C30 C29 H29 121.2 . .
C28 C29 H29 121.2 . .
N22 C30 C29 122.1(4) . .
N22 C30 C31 112.7(3) . .
C29 C30 C31 125.2(4) . .
N23 C31 O21 125.1(4) . .
N23 C31 C30 117.3(4) . .
O21 C31 C30 117.6(4) . .
N24 C32 C33 126.2(4) . .
N24 C32 H32 116.9 . .
C33 C32 H32 116.9 . .
C38 C33 C34 119.3(4) . .
C38 C33 C32 124.0(4) . .
C34 C33 C32 116.6(4) . .
C35 C34 C33 120.8(4) . .
C35 C34 H34 119.6 . .
C33 C34 H34 119.6 . .
C34 C35 C36 119.4(4) . .
C34 C35 H35 120.3 . .
C36 C35 H35 120.3 . .
C37 C36 C35 121.4(4) . .
C37 C36 H36 119.3 . .
C35 C36 H36 119.3 . .
C36 C37 C38 121.1(4) . .
C36 C37 H37 119.5 . .
C38 C37 H37 119.5 . .
O22 C38 C33 123.0(4) . .
O22 C38 C37 119.2(4) . .
C33 C38 C37 117.8(4) . .
C21 N21 C25 119.0(4) . .
C21 N21 Mn3 124.6(3) . .
C25 N21 Mn3 116.4(3) . .
C30 N22 C26 120.2(4) . .
C30 N22 Mn3 118.4(3) . .
C26 N22 Mn3 121.3(3) . .
C31 N23 N24 110.7(3) . .
C32 N24 N23 113.8(3) . .
C32 N24 Mn4 128.3(3) . .
N23 N24 Mn4 117.7(2) . .
C31 O21 Mn3 116.3(2) . .
C31 O21 Mn4 108.6(2) . .
Mn3 O21 Mn4 135.05(13) . .
C38 O22 Mn4 130.2(3) . .
N41 C41 C42 123.8(4) . .
N41 C41 H41 118.1 . .
C42 C41 H41 118.1 . .
C43 C42 C41 117.5(4) . .
C43 C42 H42 121.2 . .
C41 C42 H42 121.2 . .
C42 C43 C44 120.3(4) . .
C42 C43 H43 119.9 . .
C44 C43 H43 119.9 . .
C43 C44 C45 118.6(4) . .
C43 C44 H44 120.7 . .
C45 C44 H44 120.7 . .
N41 C45 C44 122.1(4) . .
N41 C45 C46 114.6(4) . .
C44 C45 C46 123.3(4) . .
N42 C46 C47 121.2(4) . .
N42 C46 C45 115.2(4) . .
C47 C46 C45 123.6(4) . .
C48 C47 C46 119.1(4) . .
C48 C47 H47 120.5 . .
C46 C47 H47 120.5 . .
C47 C48 C49 119.8(4) . .
C47 C48 H48 120.1 . .
C49 C48 H48 120.1 . .
C50 C49 C48 117.5(4) . .
C50 C49 H49 121.2 . .
C48 C49 H49 121.2 . .
N42 C50 C49 122.3(4) . .
N42 C50 C51 114.4(3) . .
C49 C50 C51 123.3(4) . .
N43 C51 O41 124.8(4) . .
N43 C51 C50 118.5(4) . .
O41 C51 C50 116.8(3) . .
N44 C52 C53 125.0(4) . .
N44 C52 H52 117.5 . .
C53 C52 H52 117.5 . .
C58 C53 C54 119.7(4) . .
C58 C53 C52 122.4(4) . .
C54 C53 C52 118.0(4) . .
C55 C54 C53 121.7(5) . .
C55 C54 H54 119.1 . .
C53 C54 H54 119.1 . .
C54 C55 C56 118.8(5) . .
C54 C55 H55 120.6 . .
C56 C55 H55 120.6 . .
C57 C56 C55 121.1(5) . .
C57 C56 H56 119.4 . .
C55 C56 H56 119.4 . .
C56 C57 C58 120.8(5) . .
C56 C57 H57 119.6 . .
C58 C57 H57 119.6 . .
O42 C58 C53 123.8(4) . .
O42 C58 C57 118.4(4) . .
C53 C58 C57 117.8(4) . .
C41 N41 C45 117.6(4) . .
C41 N41 Mn1 125.1(3) . .
C45 N41 Mn1 117.3(3) . .
C46 N42 C50 120.1(3) . .
C46 N42 Mn1 120.5(3) . .
C50 N42 Mn1 119.4(3) . .
C51 N43 N44 110.2(3) . .
C52 N44 N43 115.2(3) . .
C52 N44 Mn4 127.8(3) . .
N43 N44 Mn4 116.8(3) . .
C51 O41 Mn4 109.7(2) . .
C51 O41 Mn1 116.2(2) . .
Mn4 O41 Mn1 133.96(13) . .
C58 O42 Mn4 130.1(3) . .
N61 C61 C62 124.1(5) . .
N61 C61 H61 118.0 . .
C62 C61 H61 118.0 . .
C61 C62 C63 118.0(5) . .
C61 C62 H62 121.0 . .
C63 C62 H62 121.0 . .
C62 C63 C64 118.8(4) . .
C62 C63 H63 120.6 . .
C64 C63 H63 120.6 . .
C65 C64 C63 119.7(4) . .
C65 C64 H64 120.2 . .
C63 C64 H64 120.2 . .
N61 C65 C64 121.3(4) . .
N61 C65 C66 114.8(4) . .
C64 C65 C66 123.9(4) . .
N62 C66 C67 120.5(4) . .
N62 C66 C65 114.7(4) . .
C67 C66 C65 124.7(4) . .
C68 C67 C66 118.9(4) . .
C68 C67 H67 120.5 . .
C66 C67 H67 120.5 . .
C67 C68 C69 120.5(4) . .
C67 C68 H68 119.8 . .
C69 C68 H68 119.8 . .
C68 C69 C70 117.4(4) . .
C68 C69 H69 121.3 . .
C70 C69 H69 121.3 . .
N62 C70 C69 122.3(4) . .
N62 C70 C71 113.5(4) . .
C69 C70 C71 124.2(4) . .
N63 C71 O61 124.7(4) . .
N63 C71 C70 118.0(4) . .
O61 C71 C70 117.2(4) . .
N64 C72 C73 125.1(4) . .
N64 C72 H72 117.5 . .
C73 C72 H72 117.5 . .
C78 C73 C72 123.1(4) . .
C78 C73 C74 118.5(4) . .
C72 C73 C74 118.3(4) . .
C75 C74 C73 121.7(4) . .
C75 C74 H74 119.2 . .
C73 C74 H74 119.2 . .
C74 C75 C76 118.9(4) . .
C74 C75 H75 120.6 . .
C76 C75 H75 120.6 . .
C77 C76 C75 121.4(4) . .
C77 C76 H76 119.3 . .
C75 C76 H76 119.3 . .
C76 C77 C78 120.8(4) . .
C76 C77 H77 119.6 . .
C78 C77 H77 119.6 . .
O62 C78 C77 119.2(4) . .
O62 C78 C73 122.1(4) . .
C77 C78 C73 118.7(4) . .
C61 N61 C65 118.1(4) . .
C61 N61 Mn3 124.4(3) . .
C65 N61 Mn3 117.3(3) . .
C70 N62 C66 120.3(4) . .
C70 N62 Mn3 118.6(3) . .
C66 N62 Mn3 121.1(3) . .
C71 N63 N64 109.6(3) . .
C72 N64 N63 114.4(3) . .
C72 N64 Mn2 127.6(3) . .
N63 N64 Mn2 117.8(3) . .
C71 O61 Mn2 110.7(2) . .
C71 O61 Mn3 116.7(3) . .
Mn2 O61 Mn3 132.32(13) . .
C78 O62 Mn2 131.8(3) . .
O81 Cl1 O84 110.1(2) . .
O81 Cl1 O82 110.2(3) . .
O84 Cl1 O82 108.8(2) . .
O81 Cl1 O83 109.4(2) . .
O84 Cl1 O83 109.3(2) . .
O82 Cl1 O83 109.10(19) . .
O88A Cl2A O85A 112.1(10) . .
O88A Cl2A O86A 101.7(8) . .
O85A Cl2A O86A 106.4(9) . .
O88A Cl2A O87A 118.5(12) . .
O85A Cl2A O87A 112.3(11) . .
O86A Cl2A O87A 104.1(10) . .
O86B Cl2B O85B 112.8(15) . .
O86B Cl2B O88B 110.0(11) . .
O85B Cl2B O88B 108.3(13) . .
O86B Cl2B O87B 108.2(14) . .
O85B Cl2B O87B 110.2(15) . .
O88B Cl2B O87B 107.2(13) . .
N91 C91 C92 178.5(8) . .
C91 C92 H92A 109.5 . .
C91 C92 H92B 109.5 . .
H92A C92 H92B 109.5 . .
C91 C92 H92C 109.5 . .
H92A C92 H92C 109.5 . .
H92B C92 H92C 109.5 . .
N93 C93 C94 167.4(12) . .
C93 C94 H94A 109.5 . .
C93 C94 H94B 109.5 . .
H94A C94 H94B 109.5 . .
C93 C94 H94C 109.5 . .
H94A C94 H94C 109.5 . .
H94B C94 H94C 109.5 . .
O95 C95 H95A 109.5 . .
O95 C95 H95B 109.5 . .
H95A C95 H95B 109.5 . .
O95 C95 H95C 109.5 . .
H95A C95 H95C 109.5 . .
H95B C95 H95C 109.5 . .
C95 O95 H95 109.5 . .

loop_
_geom_bond_atom_site_label_1
_geom_bond_atom_site_label_2
_geom_bond_distance
_geom_bond_site_symmetry_2
Mn1 O1 2.162(3) .
Mn1 N2 2.169(3) .
Mn1 N42 2.177(3) .
Mn1 O41 2.241(3) .
Mn1 N41 2.255(3) .
Mn1 N1 2.281(3) .
Mn2 O62 1.923(3) .
Mn2 N64 1.988(3) .
Mn2 O2 1.999(3) .
Mn2 N4 2.010(3) .
Mn2 O61 2.073(3) .
Mn2 O1 2.177(3) .
Mn3 N22 2.166(3) .
Mn3 N62 2.171(3) .
Mn3 O21 2.175(3) .
Mn3 O61 2.192(3) .
Mn3 N61 2.267(4) .
Mn3 N21 2.281(3) .
Mn4 O42 1.900(3) .
Mn4 N44 1.967(3) .
Mn4 N24 2.012(3) .
Mn4 O22 2.036(3) .
Mn4 O41 2.043(3) .
Mn4 O21 2.183(3) .
C1 N1 1.341(5) .
C1 C2 1.372(6) .
C1 H1 0.9500 .
C2 C3 1.369(7) .
C2 H2 0.9500 .
C3 C4 1.381(7) .
C3 H3 0.9500 .
C4 C5 1.390(6) .
C4 H4 0.9500 .
C5 N1 1.349(5) .
C5 C6 1.485(6) .
C6 N2 1.357(5) .
C6 C7 1.373(6) .
C7 C8 1.382(6) .
C7 H7 0.9500 .
C8 C9 1.385(6) .
C8 H8 0.9500 .
C9 C10 1.386(6) .
C9 H9 0.9500 .
C10 N2 1.328(5) .
C10 C11 1.496(6) .
C11 N3 1.293(5) .
C11 O1 1.306(5) .
C12 N4 1.318(5) .
C12 C13 1.426(6) .
C12 H12 0.9500 .
C13 C14 1.402(6) .
C13 C18 1.413(6) .
C14 C15 1.388(6) .
C14 H14 0.9500 .
C15 C16 1.382(7) .
C15 H15 0.9500 .
C16 C17 1.388(6) .
C16 H16 0.9500 .
C17 C18 1.415(6) .
C17 H17 0.9500 .
C18 O2 1.311(5) .
N3 N4 1.404(5) .
C21 N21 1.337(5) .
C21 C22 1.391(6) .
C21 H21 0.9500 .
C22 C23 1.363(7) .
C22 H22 0.9500 .
C23 C24 1.381(7) .
C23 H23 0.9500 .
C24 C25 1.391(6) .
C24 H24 0.9500 .
C25 N21 1.345(5) .
C25 C26 1.490(6) .
C26 N22 1.343(5) .
C26 C27 1.387(6) .
C27 C28 1.383(6) .
C27 H27 0.9500 .
C28 C29 1.385(6) .
C28 H28 0.9500 .
C29 C30 1.383(6) .
C29 H29 0.9500 .
C30 N22 1.340(5) .
C30 C31 1.488(6) .
C31 N23 1.301(5) .
C31 O21 1.308(5) .
C32 N24 1.300(5) .
C32 C33 1.426(6) .
C32 H32 0.9500 .
C33 C38 1.415(6) .
C33 C34 1.417(6) .
C34 C35 1.379(6) .
C34 H34 0.9500 .
C35 C36 1.382(7) .
C35 H35 0.9500 .
C36 C37 1.366(6) .
C36 H36 0.9500 .
C37 C38 1.418(6) .
C37 H37 0.9500 .
C38 O22 1.313(5) .
N23 N24 1.413(4) .
C41 N41 1.339(5) .
C41 C42 1.388(6) .
C41 H41 0.9500 .
C42 C43 1.368(6) .
C42 H42 0.9500 .
C43 C44 1.383(6) .
C43 H43 0.9500 .
C44 C45 1.386(6) .
C44 H44 0.9500 .
C45 N41 1.351(5) .
C45 C46 1.490(6) .
C46 N42 1.330(5) .
C46 C47 1.390(6) .
C47 C48 1.374(6) .
C47 H47 0.9500 .
C48 C49 1.396(6) .
C48 H48 0.9500 .
C49 C50 1.386(6) .
C49 H49 0.9500 .
C50 N42 1.335(5) .
C50 C51 1.482(6) .
C51 N43 1.287(5) .
C51 O41 1.326(5) .
C52 N44 1.299(5) .
C52 C53 1.426(6) .
C52 H52 0.9500 .
C53 C58 1.403(6) .
C53 C54 1.411(6) .
C54 C55 1.364(7) .
C54 H54 0.9500 .
C55 C56 1.394(7) .
C55 H55 0.9500 .
C56 C57 1.376(7) .
C56 H56 0.9500 .
C57 C58 1.418(6) .
C57 H57 0.9500 .
C58 O42 1.323(5) .
N43 N44 1.399(5) .
C61 N61 1.339(6) .
C61 C62 1.376(7) .
C61 H61 0.9500 .
C62 C63 1.381(7) .
C62 H62 0.9500 .
C63 C64 1.393(7) .
C63 H63 0.9500 .
C64 C65 1.388(6) .
C64 H64 0.9500 .
C65 N61 1.346(5) .
C65 C66 1.487(6) .
C66 N62 1.338(5) .
C66 C67 1.392(6) .
C67 C68 1.377(6) .
C67 H67 0.9500 .
C68 C69 1.381(6) .
C68 H68 0.9500 .
C69 C70 1.388(6) .
C69 H69 0.9500 .
C70 N62 1.335(5) .
C70 C71 1.486(6) .
C71 N63 1.297(5) .
C71 O61 1.312(5) .
C72 N64 1.306(5) .
C72 C73 1.419(6) .
C72 H72 0.9500 .
C73 C78 1.415(6) .
C73 C74 1.423(6) .
C74 C75 1.364(7) .
C74 H74 0.9500 .
C75 C76 1.396(7) .
C75 H75 0.9500 .
C76 C77 1.369(6) .
C76 H76 0.9500 .
C77 C78 1.404(6) .
C77 H77 0.9500 .
C78 O62 1.324(5) .
N63 N64 1.403(5) .
O81 Cl1 1.421(4) .
O82 Cl1 1.444(3) .
O83 Cl1 1.446(3) .
O84 Cl1 1.444(3) .
O85A Cl2A 1.435(9) .
O86A Cl2A 1.440(10) .
O87A Cl2A 1.442(11) .
O88A Cl2A 1.434(11) .
O85B Cl2B 1.418(12) .
O86B Cl2B 1.417(13) .
O87B Cl2B 1.430(13) .
O88B Cl2B 1.421(13) .
C91 N91 1.139(8) .
C91 C92 1.451(9) .
C92 H92A 0.9800 .
C92 H92B 0.9800 .
C92 H92C 0.9800 .
C93 N93 1.096(10) .
C93 C94 1.376(10) .
C94 H94A 0.9800 .
C94 H94B 0.9800 .
C94 H94C 0.9800 .
C95 O95 1.424(7) .
C95 H95A 0.9800 .
C95 H95B 0.9800 .
C95 H95C 0.9800 .
O95 H95 0.8400 .

loop_
_geom_hbond_atom_site_label_D
_geom_hbond_atom_site_label_H
_geom_hbond_atom_site_label_A
_geom_hbond_distance_DH
_geom_hbond_distance_HA
_geom_hbond_distance_DA
_geom_hbond_angle_DHA
_geom_hbond_site_symmetry_A
O95 H95 O22 0.84 2.01 2.823(5) 164.1 .
